data_4322446
loop_
_publ_author_name
'Charles R. Cornman'
'Katherine M. Geiser-Bush'
'Jeff W. Kampf'

_publ_section_title
;
 Vanadium(V) Complexes of 2,2'-Thiobis(4-methyl-6-tert-butylphenol)
 (H2mbp2S) and 2,2'-Sulfinylbis(4-methyl-6-tert-butylphenol) (H2mbp2SO)
;
_journal_name_full 'Inorganic Chemistry'
_journal_page_first 4303
_journal_page_last 4308
_journal_paper_doi 10.1021/ic9900253
_journal_volume 38
_journal_year 1999
_chemical_formula_sum 'C26 H35 N2 O4 S V'
_chemical_formula_weight 522.56
_chemical_name_systematic
; 
 ? 
;
_space_group_IT_number 14
_symmetry_cell_setting monoclinic
_symmetry_space_group_name_Hall '-P 2yn'
_symmetry_space_group_name_H-M 'P 1 21/n 1'
_atom_sites_solution_hydrogens geom
_atom_sites_solution_primary direct
_atom_sites_solution_secondary difmap
_audit_creation_method SHELXL
_cell_angle_alpha 90.00
_cell_angle_beta 102.4300(10)
_cell_angle_gamma 90.00
_cell_formula_units_Z 4
_cell_length_a 13.2894(2)
_cell_length_b 12.9652(2)
_cell_length_c 16.3639(2)
_cell_measurement_reflns_used 8192
_cell_measurement_temperature 158(2)
_cell_measurement_theta_max 28.23
_cell_measurement_theta_min 2.22
_cell_volume 2753.41(7)
_computing_cell_refinement 'Siemens SAINT'
_computing_data_collection 'Siemens SMART'
_computing_data_reduction 'Siemens SAINT'
_computing_molecular_graphics 'Siemens SHELXTL'
_computing_publication_material 'Siemens SHELXTL'
_computing_structure_refinement 'Siemens SHELXTL'
_computing_structure_solution 'Siemens SHELXTL'
_diffrn_ambient_temperature 158(2)
_diffrn_measurement_device 'Siemens SMART-CCD'
_diffrn_measurement_method '\w scans'
_diffrn_radiation_monochromator graphite
_diffrn_radiation_source 'fine-focus sealed tube'
_diffrn_radiation_type MoK\a
_diffrn_radiation_wavelength 0.71073
_diffrn_reflns_av_R_equivalents 0.0582
_diffrn_reflns_av_sigmaI/netI 0.0559
_diffrn_reflns_limit_h_max 17
_diffrn_reflns_limit_h_min -17
_diffrn_reflns_limit_k_max 17
_diffrn_reflns_limit_k_min -17
_diffrn_reflns_limit_l_max 21
_diffrn_reflns_limit_l_min -21
_diffrn_reflns_number 27367
_diffrn_reflns_theta_max 28.23
_diffrn_reflns_theta_min 2.22
_exptl_absorpt_coefficient_mu 0.468
_exptl_absorpt_correction_T_max 0.979
_exptl_absorpt_correction_T_min 0.820
_exptl_absorpt_correction_type SADABS
_exptl_crystal_colour purple
_exptl_crystal_density_diffrn 1.261
_exptl_crystal_description plate
_exptl_crystal_F_000 1104
_exptl_crystal_size_max 0.40
_exptl_crystal_size_mid 0.18
_exptl_crystal_size_min 0.06
_refine_diff_density_max 0.325
_refine_diff_density_min -0.341
_refine_diff_density_rms 0.065
_refine_ls_extinction_method none
_refine_ls_goodness_of_fit_all 1.100
_refine_ls_goodness_of_fit_obs 1.161
_refine_ls_matrix_type full
_refine_ls_number_parameters 447
_refine_ls_number_reflns 6675
_refine_ls_number_restraints 0
_refine_ls_restrained_S_all 1.109
_refine_ls_restrained_S_obs 1.161
_refine_ls_R_factor_all 0.0811
_refine_ls_R_factor_obs 0.0536
_refine_ls_shift/esd_max 0.001
_refine_ls_shift/esd_mean 0.000
_refine_ls_structure_factor_coef Fsqd
_refine_ls_weighting_details 'w=1/[\s^2^(Fo^2^)+(0.0317P)^2^+2.1022P] where P=(Fo^2^+2Fc^2^)/3'
_refine_ls_weighting_scheme calc
_refine_ls_wR_factor_all 0.1105
_refine_ls_wR_factor_obs 0.0996
_reflns_number_observed 5084
_reflns_number_total 6727
_reflns_observed_criterion >2sigma(I)
_cod_data_source_file ic9900253_2.cif
_cod_data_source_block Complex2
_cod_depositor_comments
;
The following automatic conversions were performed:

'_refine_ls_weighting_scheme' value 'calc
w=1/[\s^2^(Fo^2^)+(0.0317P)^2^+2.1022P] where P=(Fo^2^+2Fc^2^)/3' was
changed to 'calc'. New tag '_refine_ls_weighting_details' was
created. The value of the new tag was set to
'w=1/[\s^2^(Fo^2^)+(0.0317P)^2^+2.1022P] where P=(Fo^2^+2Fc^2^)/3'.

Automatic conversion script
Id: cif_fix_values 3143 2015-03-26 13:38:13Z robertas 
;
_cod_database_code 4322446

loop_
_symmetry_equiv_pos_as_xyz
'x, y, z'
'-x+1/2, y+1/2, -z+1/2'
'-x, -y, -z'
'x-1/2, -y-1/2, z-1/2'

loop_
_atom_site_aniso_label
_atom_site_aniso_U_11
_atom_site_aniso_U_22
_atom_site_aniso_U_33
_atom_site_aniso_U_23
_atom_site_aniso_U_13
_atom_site_aniso_U_12
S1 0.0225(3) 0.0199(3) 0.0199(3) -0.0005(2) 0.0027(2) -0.0007(2)
V1 0.0253(2) 0.0191(2) 0.0187(2) 0.00007(15) 0.00181(14) 0.0045(2)
O1 0.0319(9) 0.0271(9) 0.0248(8) 0.0009(7) -0.0001(7) 0.0090(7)
O2 0.0353(10) 0.0203(8) 0.0172(8) -0.0023(6) 0.0047(7) 0.0003(7)
O3 0.0248(9) 0.0215(8) 0.0240(8) -0.0030(6) 0.0001(6) 0.0039(7)
O4 0.0251(9) 0.0250(9) 0.0230(8) 0.0038(6) 0.0030(6) 0.0043(7)
C1 0.0225(12) 0.0181(11) 0.0237(11) 0.0017(8) 0.0048(9) 0.0016(9)
C2 0.0265(13) 0.0219(11) 0.0238(11) 0.0001(9) 0.0050(9) -0.0008(10)
C3 0.0344(14) 0.0217(12) 0.0239(12) -0.0037(9) 0.0060(10) -0.0003(10)
C4 0.0285(13) 0.0220(12) 0.0255(12) 0.0016(9) 0.0094(9) 0.0031(10)
C5 0.0216(12) 0.0227(11) 0.0232(11) 0.0041(9) 0.0051(9) 0.0011(9)
C6 0.0214(11) 0.0200(11) 0.0214(10) -0.0009(8) 0.0051(8) -0.0018(9)
C7 0.0325(14) 0.0256(13) 0.0257(12) -0.0046(9) -0.0018(10) 0.0019(10)
C8 0.058(2) 0.043(2) 0.037(2) -0.0197(14) -0.018(2) 0.010(2)
C9 0.037(2) 0.037(2) 0.0250(13) 0.0047(11) -0.0019(11) -0.0012(13)
C10 0.032(2) 0.036(2) 0.039(2) 0.0060(13) -0.0049(12) -0.0060(13)
C11 0.039(2) 0.0297(14) 0.0323(14) -0.0011(11) 0.0069(12) 0.0122(12)
C12 0.0263(12) 0.0175(11) 0.0206(10) -0.0029(8) 0.0025(9) -0.0007(9)
C13 0.0258(12) 0.0225(12) 0.0246(11) -0.0045(9) 0.0059(9) -0.0025(10)
C14 0.0327(14) 0.0270(13) 0.0230(12) -0.0020(9) 0.0085(10) -0.0036(10)
C15 0.0345(14) 0.0208(12) 0.0219(11) -0.0014(9) 0.0030(9) 0.0000(10)
C16 0.0247(12) 0.0188(11) 0.0217(11) -0.0026(8) 0.0005(9) 0.0003(9)
C17 0.0246(12) 0.0177(11) 0.0195(10) -0.0038(8) 0.0049(8) -0.0022(9)
C18 0.0262(13) 0.043(2) 0.0309(13) -0.0008(11) 0.0084(10) 0.0021(12)
C19 0.034(2) 0.060(2) 0.050(2) 0.007(2) 0.0196(14) 0.005(2)
C20 0.042(2) 0.046(2) 0.053(2) 0.0045(15) 0.017(2) 0.0156(15)
C21 0.027(2) 0.085(3) 0.042(2) -0.008(2) 0.0022(13) -0.001(2)
C22 0.044(2) 0.040(2) 0.0260(13) 0.0075(12) 0.0088(12) 0.0069(14)
C23 0.049(2) 0.045(2) 0.046(2) -0.0050(13) 0.0241(14) 0.0019(15)
C24 0.093(4) 0.046(2) 0.079(3) 0.000(2) 0.054(3) 0.016(2)
C25 0.049(2) 0.0345(15) 0.0306(14) -0.0063(11) 0.0095(12) -0.0095(13)
C26 0.086(3) 0.065(3) 0.031(2) -0.001(2) 0.015(2) -0.024(2)
N1 0.067(2) 0.052(2) 0.076(2) 0.002(2) 0.024(2) 0.013(2)
N2 0.072(2) 0.0437(15) 0.0303(13) -0.0052(11) 0.0098(12) -0.0192(13)

loop_
_atom_site_label
_atom_site_type_symbol
_atom_site_fract_x
_atom_site_fract_y
_atom_site_fract_z
_atom_site_U_iso_or_equiv
_atom_site_thermal_displace_type
_atom_site_occupancy
_atom_site_calc_flag
_atom_site_refinement_flags
_atom_site_disorder_group
S1 S 1.07437(4) 0.30049(4) 0.08489(3) 0.02105(13) Uani 1 d . .
V1 V 0.91147(3) 0.41702(3) -0.00655(2) 0.02150(10) Uani 1 d . .
O1 O 0.80999(13) 0.46946(13) -0.05995(10) 0.0289(4) Uani 1 d . .
O2 O 0.97845(13) 0.53409(12) 0.06090(11) 0.0244(4) Uani 1 d . .
H20 H 0.9866(23) 0.5346(23) 0.1054(18) 0.037(9) Uiso 1 d . .
O3 O 0.90297(12) 0.29437(12) -0.06394(9) 0.0242(3) Uani 1 d . .
O4 O 0.86015(12) 0.36713(12) 0.08307(9) 0.0247(4) Uani 1 d . .
C1 C 0.9681(2) 0.2141(2) -0.06157(13) 0.0214(5) Uani 1 d . .
C2 C 0.9498(2) 0.1413(2) -0.12751(14) 0.0242(5) Uani 1 d . .
C3 C 1.0209(2) 0.0611(2) -0.12217(15) 0.0267(5) Uani 1 d . .
H3 H 1.0119(18) 0.0116(20) -0.1640(15) 0.024(6) Uiso 1 d . .
C4 C 1.1069(2) 0.0494(2) -0.05702(14) 0.0248(5) Uani 1 d . .
C5 C 1.1218(2) 0.1213(2) 0.00862(14) 0.0225(5) Uani 1 d . .
H5 H 1.1821(18) 0.1166(18) 0.0588(15) 0.019(6) Uiso 1 d . .
C6 C 1.0525(2) 0.2024(2) 0.00643(13) 0.0208(4) Uani 1 d . .
C7 C 0.8546(2) 0.1502(2) -0.20023(15) 0.0292(5) Uani 1 d . .
C8 C 0.8545(3) 0.0648(3) -0.2653(2) 0.0502(9) Uani 1 d . .
H8A H 0.9155(32) 0.0733(31) -0.2909(24) 0.080(13) Uiso 1 d . .
H8B H 0.7960(24) 0.0679(22) -0.3041(19) 0.040(8) Uiso 1 d . .
H8C H 0.8534(22) -0.0049(25) -0.2393(18) 0.043(8) Uiso 1 d . .
C9 C 0.8533(2) 0.2540(2) -0.2461(2) 0.0344(6) Uani 1 d . .
H9A H 0.9150(25) 0.2659(23) -0.2661(18) 0.046(9) Uiso 1 d . .
H9B H 0.8451(20) 0.3126(22) -0.2112(16) 0.031(7) Uiso 1 d . .
H9C H 0.7945(23) 0.2579(22) -0.2955(18) 0.040(8) Uiso 1 d . .
C10 C 0.7569(2) 0.1384(2) -0.1656(2) 0.0379(7) Uani 1 d . .
H10A H 0.7046(22) 0.1402(21) -0.2137(18) 0.035(7) Uiso 1 d . .
H10B H 0.7493(23) 0.1908(25) -0.1251(19) 0.045(9) Uiso 1 d . .
H10C H 0.7558(23) 0.0710(25) -0.1392(18) 0.049(9) Uiso 1 d . .
C11 C 1.1818(2) -0.0380(2) -0.0580(2) 0.0336(6) Uani 1 d . .
H11A H 1.1828(26) -0.0603(28) -0.1088(23) 0.065(11) Uiso 1 d . .
H11B H 1.1655(26) -0.0944(28) -0.0284(21) 0.058(10) Uiso 1 d . .
H11C H 1.2513(26) -0.0176(25) -0.0336(20) 0.051(9) Uiso 1 d . .
C12 C 0.8988(2) 0.3054(2) 0.14802(13) 0.0218(5) Uani 1 d . .
C13 C 0.8387(2) 0.2816(2) 0.20753(14) 0.0242(5) Uani 1 d . .
C14 C 0.8862(2) 0.2233(2) 0.27705(15) 0.0272(5) Uani 1 d . .
H14 H 0.8484(21) 0.2098(21) 0.3164(17) 0.036(8) Uiso 1 d . .
C15 C 0.9878(2) 0.1879(2) 0.29078(14) 0.0262(5) Uani 1 d . .
C16 C 1.0435(2) 0.2080(2) 0.22970(14) 0.0224(5) Uani 1 d . .
H16 H 1.1159(19) 0.1831(18) 0.2372(14) 0.018(6) Uiso 1 d . .
C17 C 0.9990(2) 0.2644(2) 0.15835(13) 0.0206(5) Uani 1 d . .
C18 C 0.7271(2) 0.3194(2) 0.1971(2) 0.0330(6) Uani 1 d . .
C19 C 0.6759(3) 0.2779(3) 0.2657(2) 0.0460(8) Uani 1 d . .
H19A H 0.6019(24) 0.2984(22) 0.2551(17) 0.038(8) Uiso 1 d . .
H19B H 0.7083(25) 0.3015(25) 0.3222(21) 0.054(10) Uiso 1 d . .
H19C H 0.6727(26) 0.2024(29) 0.2660(21) 0.062(11) Uiso 1 d . .
C20 C 0.7259(3) 0.4382(3) 0.2020(2) 0.0460(8) Uani 1 d . .
H20A H 0.6558(27) 0.4582(25) 0.1936(19) 0.055(10) Uiso 1 d . .
H20B H 0.7565(25) 0.4689(26) 0.1628(21) 0.055(10) Uiso 1 d . .
H20C H 0.7667(27) 0.4677(27) 0.2568(23) 0.065(11) Uiso 1 d . .
C21 C 0.6622(3) 0.2827(4) 0.1125(2) 0.0522(9) Uani 1 d . .
H21A H 0.5942(28) 0.3085(26) 0.1053(20) 0.056(10) Uiso 1 d . .
H21B H 0.6602(30) 0.2109(32) 0.1089(23) 0.074(13) Uiso 1 d . .
H21C H 0.6875(27) 0.3140(27) 0.0659(22) 0.061(10) Uiso 1 d . .
C22 C 1.0365(3) 0.1334(2) 0.3718(2) 0.0364(6) Uani 1 d . .
H22A H 1.0046(28) 0.0682(31) 0.3789(21) 0.072(12) Uiso 1 d . .
H22B H 1.0323(27) 0.1726(28) 0.4196(23) 0.068(11) Uiso 1 d . .
H22C H 1.1074(23) 0.1214(21) 0.3741(16) 0.031(7) Uiso 1 d . .
C23 C 0.3502(3) 0.2539(3) 0.0011(2) 0.0445(7) Uani 1 d . .
C24 C 0.2981(4) 0.3529(3) -0.0095(3) 0.0673(12) Uani 1 d . .
H24A H 0.3443(44) 0.3989(43) -0.0245(34) 0.131(21) Uiso 1 d . .
H24B H 0.2926(39) 0.3742(39) 0.0370(33) 0.112(19) Uiso 1 d . .
H24C H 0.2230(54) 0.3375(51) -0.0499(41) 0.179(28) Uiso 1 d . .
C25 C 0.0062(2) 0.4935(2) 0.3011(2) 0.0380(6) Uani 1 d . .
C26 C 0.0104(4) 0.4585(4) 0.3860(2) 0.0605(11) Uani 1 d . .
H26A H -0.0558(35) 0.4439(34) 0.3931(25) 0.091(15) Uiso 1 d . .
H26B H 0.0418(28) 0.5112(30) 0.4196(23) 0.065(11) Uiso 1 d . .
H26C H 0.0564(50) 0.4038(50) 0.4023(39) 0.161(27) Uiso 1 d . .
N1 N 0.3897(2) 0.1763(2) 0.0083(2) 0.0638(8) Uani 1 d . .
N2 N 0.0025(2) 0.5202(2) 0.23455(15) 0.0488(7) Uani 1 d . .

loop_
_atom_type_symbol
_atom_type_description
_atom_type_scat_dispersion_real
_atom_type_scat_dispersion_imag
_atom_type_scat_source
C C 0.0033 0.0016 'International Tables Vol C Tables 4.2.6.8 and 6.1.1.4'
H H 0.0000 0.0000 'International Tables Vol C Tables 4.2.6.8 and 6.1.1.4'
N N 0.0061 0.0033 'International Tables Vol C Tables 4.2.6.8 and 6.1.1.4'
O O 0.0106 0.0060 'International Tables Vol C Tables 4.2.6.8 and 6.1.1.4'
S S 0.1246 0.1234 'International Tables Vol C Tables 4.2.6.8 and 6.1.1.4'
V V 0.3005 0.5294 'International Tables Vol C Tables 4.2.6.8 and 6.1.1.4'

loop_
_geom_angle_atom_site_label_1
_geom_angle_atom_site_label_2
_geom_angle_atom_site_label_3
_geom_angle
_geom_angle_site_symmetry_1
_geom_angle_site_symmetry_3
_geom_angle_publ_flag
C17 S1 C6 105.63(10) . . ?
C17 S1 V1 91.15(8) . . ?
C6 S1 V1 90.72(7) . . ?
O1 V1 O3 97.89(8) . . ?
O1 V1 O4 99.79(8) . . ?
O3 V1 O4 96.28(7) . . ?
O1 V1 O2 101.85(8) . . ?
O3 V1 O2 157.27(7) . . ?
O4 V1 O2 91.39(7) . . ?
O1 V1 O2 103.76(8) . 3_765 ?
O3 V1 O2 91.01(7) . 3_765 ?
O4 V1 O2 154.12(7) . 3_765 ?
O2 V1 O2 73.49(8) . 3_765 ?
O1 V1 S1 172.33(7) . . ?
O3 V1 S1 76.18(5) . . ?
O4 V1 S1 76.31(5) . . ?
O2 V1 S1 84.96(5) . . ?
O2 V1 S1 81.43(5) 3_765 . ?
V1 O2 V1 106.50(8) . 3_765 ?
C1 O3 V1 133.20(14) . . ?
C12 O4 V1 133.53(15) . . ?
O3 C1 C6 120.2(2) . . ?
O3 C1 C2 119.3(2) . . ?
C6 C1 C2 120.5(2) . . ?
C3 C2 C1 116.6(2) . . ?
C3 C2 C7 122.4(2) . . ?
C1 C2 C7 121.0(2) . . ?
C4 C3 C2 124.1(2) . . ?
C3 C4 C5 118.1(2) . . ?
C3 C4 C11 120.5(2) . . ?
C5 C4 C11 121.4(2) . . ?
C6 C5 C4 119.9(2) . . ?
C5 C6 C1 120.7(2) . . ?
C5 C6 S1 121.0(2) . . ?
C1 C6 S1 118.1(2) . . ?
C10 C7 C8 108.0(3) . . ?
C10 C7 C9 110.2(2) . . ?
C8 C7 C9 107.1(2) . . ?
C10 C7 C2 109.1(2) . . ?
C8 C7 C2 111.0(2) . . ?
C9 C7 C2 111.3(2) . . ?
O4 C12 C17 120.7(2) . . ?
O4 C12 C13 119.8(2) . . ?
C17 C12 C13 119.5(2) . . ?
C14 C13 C12 117.0(2) . . ?
C14 C13 C18 121.3(2) . . ?
C12 C13 C18 121.8(2) . . ?
C15 C14 C13 124.0(2) . . ?
C16 C15 C14 117.9(2) . . ?
C16 C15 C22 121.5(2) . . ?
C14 C15 C22 120.5(2) . . ?
C15 C16 C17 120.3(2) . . ?
C16 C17 C12 121.1(2) . . ?
C16 C17 S1 120.2(2) . . ?
C12 C17 S1 118.2(2) . . ?
C19 C18 C13 112.1(2) . . ?
C19 C18 C21 107.4(3) . . ?
C13 C18 C21 110.0(2) . . ?
C19 C18 C20 107.6(3) . . ?
C13 C18 C20 109.4(2) . . ?
C21 C18 C20 110.2(3) . . ?
N1 C23 C24 178.9(4) . . ?
N2 C25 C26 179.5(3) . . ?

loop_
_geom_bond_atom_site_label_1
_geom_bond_atom_site_label_2
_geom_bond_distance
_geom_bond_site_symmetry_2
_geom_bond_publ_flag
S1 C17 1.785(2) . ?
S1 C6 1.786(2) . ?
S1 V1 2.7953(7) . ?
V1 O1 1.593(2) . ?
V1 O3 1.838(2) . ?
V1 O4 1.861(2) . ?
V1 O2 1.973(2) . ?
V1 O2 1.973(2) 3_765 ?
O2 V1 1.973(2) 3_765 ?
O3 C1 1.349(3) . ?
O4 C12 1.342(3) . ?
C1 C6 1.408(3) . ?
C1 C2 1.415(3) . ?
C2 C3 1.394(3) . ?
C2 C7 1.543(3) . ?
C3 C4 1.394(3) . ?
C4 C5 1.403(3) . ?
C4 C11 1.511(3) . ?
C5 C6 1.394(3) . ?
C7 C10 1.533(4) . ?
C7 C8 1.535(4) . ?
C7 C9 1.540(4) . ?
C12 C17 1.409(3) . ?
C12 C13 1.420(3) . ?
C13 C14 1.398(3) . ?
C13 C18 1.537(3) . ?
C14 C15 1.398(4) . ?
C15 C16 1.390(3) . ?
C15 C22 1.519(3) . ?
C16 C17 1.397(3) . ?
C18 C19 1.530(4) . ?
C18 C21 1.540(4) . ?
C18 C20 1.543(4) . ?
C23 N1 1.129(4) . ?
C23 C24 1.451(5) . ?
C25 N2 1.134(3) . ?
C25 C26 1.451(4) . ?
